data_7703594
loop_
_publ_author_name
'Anamika, ?'
'Yadav, Dharmendra Kumar'
'Manar, Krishna K.'
'Yadav, Chote Lal'
'Kumar, Kamlesh'
'Ganesan, Vellaichamy'
'Drew, Michael G. B.'
'Singh, Nanhai'

_publ_section_title
;
 New heteroleptic [Ni(ii) 1,1-dithiolate-phosphine] complexes: synthesis,
 characterization and electrocatalytic oxygen evolution studies.
;
_journal_issue 11
_journal_name_full 'Dalton transactions (Cambridge, England : 2003)'
_journal_page_first 3592
_journal_page_last 3605
_journal_paper_doi 10.1039/c9dt04923a
_journal_volume 49
_journal_year 2020
_chemical_formula_sum 'C39 H34 Ni O2 P2 S2'
_chemical_formula_weight 719.43
_space_group_crystal_system monoclinic
_space_group_IT_number 14
_space_group_name_Hall '-P 2ybc'
_space_group_name_H-M_alt 'P 1 21/c 1'
_atom_sites_solution_hydrogens geom
_audit_creation_method SHELXL-2016/6
_audit_update_record
;
2019-12-30 deposited with the CCDC.	2020-02-24 downloaded from the CCDC.
;
_cell_angle_alpha 90
_cell_angle_beta 109.096(8)
_cell_angle_gamma 90
_cell_formula_units_Z 4
_cell_length_a 12.6370(12)
_cell_length_b 20.1246(14)
_cell_length_c 14.0596(9)
_cell_measurement_reflns_used 18627
_cell_measurement_temperature 150(2)
_cell_measurement_theta_max 30.00
_cell_measurement_theta_min 3.40
_cell_volume 3378.8(5)
_computing_cell_refinement 'Crysalis, Oxford Diffraction'
_computing_data_collection 'Crysalis, Oxford Diffraction'
_computing_data_reduction 'Crysalis, Oxford Diffraction'
_computing_molecular_graphics PLATON(Spek,2004)
_computing_publication_material 'SHELXL, PLATON, WINGX (Ferrugia, 2012)'
_computing_structure_refinement 'SHELXL (Sheldrick, 2008)'
_computing_structure_solution 'SHELXS (Sheldrick, 2008)'
_diffrn_ambient_temperature 150(2)
_diffrn_measured_fraction_theta_full 0.974
_diffrn_measured_fraction_theta_max 0.962
_diffrn_measurement_device_type 'Oxford Diffaction X-Calibor System'
_diffrn_measurement_method '321 frames, counting time 10 s.'
_diffrn_radiation_monochromator graphite
_diffrn_radiation_source 'fine-focus sealed tube'
_diffrn_radiation_type MoK\a
_diffrn_radiation_wavelength 0.71073
_diffrn_reflns_av_R_equivalents 0.0643
_diffrn_reflns_av_unetI/netI 0.1182
_diffrn_reflns_Laue_measured_fraction_full 0.974
_diffrn_reflns_Laue_measured_fraction_max 0.962
_diffrn_reflns_limit_h_max 17
_diffrn_reflns_limit_h_min -17
_diffrn_reflns_limit_k_max 27
_diffrn_reflns_limit_k_min -27
_diffrn_reflns_limit_l_max 19
_diffrn_reflns_limit_l_min -6
_diffrn_reflns_number 18627
_diffrn_reflns_point_group_measured_fraction_full 0.974
_diffrn_reflns_point_group_measured_fraction_max 0.962
_diffrn_reflns_theta_full 25.242
_diffrn_reflns_theta_max 29.997
_diffrn_reflns_theta_min 3.402
_diffrn_standards_decay_% n/a
_diffrn_standards_interval_count n/a
_diffrn_standards_interval_time n/a
_exptl_absorpt_coefficient_mu 0.827
_exptl_absorpt_correction_T_max 1.000
_exptl_absorpt_correction_T_min 0.933
_exptl_absorpt_correction_type empirical
_exptl_absorpt_process_details 'ABSPACK, Oxford Diffraction Ltd'
_exptl_crystal_colour black
_exptl_crystal_density_diffrn 1.410
_exptl_crystal_density_method 'not measured'
_exptl_crystal_description block
_exptl_crystal_F_000 1488
_exptl_crystal_size_max 0.25
_exptl_crystal_size_mid 0.23
_exptl_crystal_size_min 0.20
_refine_diff_density_max 0.687
_refine_diff_density_min -0.631
_refine_diff_density_rms 0.098
_refine_ls_extinction_method none
_refine_ls_goodness_of_fit_ref 1.059
_refine_ls_hydrogen_treatment constr
_refine_ls_matrix_type full
_refine_ls_number_parameters 415
_refine_ls_number_reflns 9487
_refine_ls_number_restraints 0
_refine_ls_restrained_S_all 1.059
_refine_ls_R_factor_all 0.1246
_refine_ls_R_factor_gt 0.0757
_refine_ls_shift/su_max 0.000
_refine_ls_shift/su_mean 0.000
_refine_ls_structure_factor_coef Fsqd
_refine_ls_weighting_details 'w=1/[\s^2^(Fo^2^)+(0.0345P)^2^] where P=(Fo^2^+2Fc^2^)/3'
_refine_ls_weighting_scheme calc
_refine_ls_wR_factor_gt 0.1191
_refine_ls_wR_factor_ref 0.1348
_reflns_Friedel_coverage 0.000
_reflns_number_gt 6287
_reflns_number_total 9487
_reflns_threshold_expression 'I > 2\s(I)'
_cod_data_source_file c9dt04923a2.cif
_cod_data_source_block 1
_cod_depositor_comments 'Adding full bibliography for 7703591--7703594.cif.'
_cod_original_sg_symbol_H-M 'P 21/c'
_cod_database_code 7703594
_shelx_shelxl_version_number 2016/6
_shelx_space_group_comment
;
The symmetry employed for this shelxl refinement is uniquely defined
by the following loop, which should always be used as a source of
symmetry information in preference to the above space-group names.
They are only intended as comments.
;

loop_
_space_group_symop_operation_xyz
'x, y, z'
'-x, y+1/2, -z+1/2'
'-x, -y, -z'
'x, -y-1/2, z-1/2'

loop_
_atom_site_label
_atom_site_type_symbol
_atom_site_fract_x
_atom_site_fract_y
_atom_site_fract_z
_atom_site_U_iso_or_equiv
_atom_site_adp_type
_atom_site_occupancy
_atom_site_site_symmetry_order
_atom_site_calc_flag
_atom_site_refinement_flags_posn
_atom_site_refinement_flags_adp
_atom_site_refinement_flags_occupancy
_atom_site_disorder_assembly
_atom_site_disorder_group
Ni1 Ni 0.11895(4) 0.16410(2) 0.12081(3) 0.01631(12) Uani 1 1 d . . . . .
P2 P 0.19226(8) 0.18827(5) 0.00596(6) 0.0168(2) Uani 1 1 d . . . . .
C2 C 0.0805(3) 0.21907(18) -0.1043(2) 0.0173(7) Uani 1 1 d . . . . .
H2A H 0.112038 0.241229 -0.150096 0.021 Uiso 1 1 calc R U . . .
H2B H 0.034150 0.182518 -0.139695 0.021 Uiso 1 1 calc R U . . .
C3 C 0.0106(3) 0.26798(18) -0.0661(2) 0.0177(8) Uani 1 1 d . . . . .
H3A H -0.058536 0.278361 -0.119465 0.021 Uiso 1 1 calc R U . . .
H3B H 0.051893 0.308945 -0.044398 0.021 Uiso 1 1 calc R U . . .
P1 P -0.02035(8) 0.22894(5) 0.04011(6) 0.0179(2) Uani 1 1 d . . . . .
S11 S 0.25250(8) 0.09634(5) 0.20624(6) 0.0224(2) Uani 1 1 d . . . . .
C12 C 0.1800(3) 0.08464(17) 0.2904(2) 0.0172(7) Uani 1 1 d . . . . .
S13 S 0.05939(8) 0.13187(5) 0.24350(6) 0.0221(2) Uani 1 1 d . . . . .
C14 C 0.2132(3) 0.04593(17) 0.3774(2) 0.0158(7) Uani 1 1 d . . . . .
C19 C 0.1446(3) 0.04426(18) 0.4434(3) 0.0210(8) Uani 1 1 d . . . . .
O19 O 0.0557(2) 0.07438(13) 0.42448(18) 0.0255(6) Uani 1 1 d . . . . .
C16B C 0.1866(4) 0.0044(2) 0.5397(3) 0.0438(13) Uani 0.635(11) 1 d . . P A 1
H16A H 0.229169 0.034004 0.593028 0.053 Uiso 0.635(11) 1 calc R U P A 1
H16B H 0.122110 -0.010499 0.556891 0.053 Uiso 0.635(11) 1 calc R U P A 1
C17B C 0.2563(5) -0.0535(3) 0.5392(4) 0.0180(16) Uiso 0.635(11) 1 d . . P A 1
H17B H 0.207050 -0.086585 0.495218 0.022 Uiso 0.635(11) 1 calc R U P A 1
C18B C 0.3467(3) -0.03868(19) 0.4949(2) 0.0223(8) Uani 0.635(11) 1 d . . P A 1
H18A H 0.374269 -0.080538 0.478116 0.027 Uiso 0.635(11) 1 calc R U P A 1
H18B H 0.408189 -0.017522 0.546319 0.027 Uiso 0.635(11) 1 calc R U P A 1
C16A C 0.1866(4) 0.0044(2) 0.5397(3) 0.0438(13) Uani 0.365(11) 1 d . . P A 2
H16C H 0.178461 0.032404 0.593132 0.053 Uiso 0.365(11) 1 calc R U P A 2
H16D H 0.135494 -0.032591 0.532859 0.053 Uiso 0.365(11) 1 calc R U P A 2
C17A C 0.2908(9) -0.0206(6) 0.5727(7) 0.017(3) Uiso 0.365(11) 1 d . . P A 2
H17A H 0.337851 0.013902 0.615131 0.020 Uiso 0.365(11) 1 calc R U P A 2
C18A C 0.3467(3) -0.03868(19) 0.4949(2) 0.0223(8) Uani 0.365(11) 1 d . . P A 2
H18C H 0.427204 -0.036388 0.526838 0.027 Uiso 0.365(11) 1 calc R U P A 2
H18D H 0.327855 -0.084319 0.473955 0.027 Uiso 0.365(11) 1 calc R U P A 2
C15 C 0.3141(3) 0.00521(18) 0.4017(2) 0.0178(8) Uani 1 1 d . . . . .
O15 O 0.3752(2) 0.00428(14) 0.34939(17) 0.0272(7) Uani 1 1 d . . . . .
C21 C 0.3040(4) -0.0859(2) 0.6447(3) 0.0337(11) Uani 1 1 d . . . . .
C26 C 0.4144(4) -0.1038(2) 0.6926(3) 0.0357(11) Uani 1 1 d . . . . .
H26 H 0.469872 -0.087822 0.668380 0.043 Uiso 1 1 calc R U . . .
C25 C 0.4436(3) -0.14499(19) 0.7757(3) 0.0261(9) Uani 1 1 d . . . . .
H25 H 0.517832 -0.157577 0.806121 0.031 Uiso 1 1 calc R U . . .
C24 C 0.3619(4) -0.1675(2) 0.8137(3) 0.0320(10) Uani 1 1 d . . . . .
H24 H 0.380565 -0.195459 0.869418 0.038 Uiso 1 1 calc R U . . .
C23 C 0.2529(4) -0.14793(19) 0.7681(3) 0.0286(9) Uani 1 1 d . . . . .
H23 H 0.198229 -0.161912 0.794753 0.034 Uiso 1 1 calc R U . . .
C22 C 0.2224(3) -0.10786(19) 0.6834(2) 0.0238(9) Uani 1 1 d . . . . .
H22 H 0.147951 -0.095821 0.652714 0.029 Uiso 1 1 calc R U . . .
C41 C 0.2578(3) 0.12169(19) -0.0408(2) 0.0203(8) Uani 1 1 d . . . . .
C42 C 0.3704(3) 0.1208(2) -0.0339(3) 0.0280(9) Uani 1 1 d . . . . .
H42 H 0.416763 0.156336 -0.004892 0.034 Uiso 1 1 calc R U . . .
C43 C 0.4129(4) 0.0665(2) -0.0705(3) 0.0363(11) Uani 1 1 d . . . . .
H43 H 0.488448 0.065578 -0.064438 0.044 Uiso 1 1 calc R U . . .
C44 C 0.3451(4) 0.0143(2) -0.1155(3) 0.0369(11) Uani 1 1 d . . . . .
H44 H 0.374265 -0.021113 -0.141590 0.044 Uiso 1 1 calc R U . . .
C45 C 0.2340(4) 0.0142(2) -0.1221(3) 0.0337(10) Uani 1 1 d . . . . .
H45 H 0.188201 -0.021341 -0.151951 0.040 Uiso 1 1 calc R U . . .
C46 C 0.1908(4) 0.06722(19) -0.0841(3) 0.0263(9) Uani 1 1 d . . . . .
H46 H 0.116078 0.066605 -0.087438 0.032 Uiso 1 1 calc R U . . .
C51 C 0.2921(3) 0.25633(18) 0.0419(2) 0.0193(8) Uani 1 1 d . . . . .
C52 C 0.3211(3) 0.2824(2) 0.1388(3) 0.0246(9) Uani 1 1 d . . . . .
H52 H 0.291944 0.263630 0.185289 0.029 Uiso 1 1 calc R U . . .
C53 C 0.3926(3) 0.3358(2) 0.1662(3) 0.0292(9) Uani 1 1 d . . . . .
H53 H 0.409328 0.353724 0.230383 0.035 Uiso 1 1 calc R U . . .
C54 C 0.4398(4) 0.3629(2) 0.0991(3) 0.0327(10) Uani 1 1 d . . . . .
H54 H 0.490528 0.397775 0.118928 0.039 Uiso 1 1 calc R U . . .
C55 C 0.4111(4) 0.3379(2) 0.0025(3) 0.0336(10) Uani 1 1 d . . . . .
H55 H 0.441681 0.356553 -0.043228 0.040 Uiso 1 1 calc R U . . .
C56 C 0.3375(3) 0.2857(2) -0.0264(3) 0.0275(9) Uani 1 1 d . . . . .
H56 H 0.317660 0.269647 -0.091982 0.033 Uiso 1 1 calc R U . . .
C61 C -0.0554(3) 0.29719(18) 0.1081(2) 0.0199(8) Uani 1 1 d . . . . .
C62 C 0.0142(4) 0.35329(19) 0.1319(3) 0.0267(9) Uani 1 1 d . . . . .
H62 H 0.076097 0.355604 0.110123 0.032 Uiso 1 1 calc R U . . .
C63 C -0.0076(4) 0.4054(2) 0.1874(3) 0.0340(11) Uani 1 1 d . . . . .
H63 H 0.038776 0.442465 0.202108 0.041 Uiso 1 1 calc R U . . .
C64 C -0.0991(4) 0.4016(2) 0.2208(3) 0.0365(12) Uani 1 1 d . . . . .
H64 H -0.113946 0.436194 0.258431 0.044 Uiso 1 1 calc R U . . .
C65 C -0.1683(4) 0.3468(2) 0.1986(3) 0.0343(11) Uani 1 1 d . . . . .
H65 H -0.229110 0.344372 0.221827 0.041 Uiso 1 1 calc R U . . .
C66 C -0.1474(3) 0.2952(2) 0.1416(3) 0.0255(9) Uani 1 1 d . . . . .
H66 H -0.195474 0.258881 0.125718 0.031 Uiso 1 1 calc R U . . .
C71 C -0.1494(3) 0.18427(19) -0.0227(2) 0.0208(8) Uani 1 1 d . . . . .
C72 C -0.2475(3) 0.2169(2) -0.0768(3) 0.0278(9) Uani 1 1 d . . . . .
H72 H -0.250528 0.263072 -0.074515 0.033 Uiso 1 1 calc R U . . .
C73 C -0.3408(4) 0.1819(2) -0.1340(3) 0.0342(10) Uani 1 1 d . . . . .
H73 H -0.406412 0.204251 -0.169066 0.041 Uiso 1 1 calc R U . . .
C74 C -0.3357(4) 0.1134(2) -0.1387(3) 0.0367(11) Uani 1 1 d . . . . .
H74 H -0.397593 0.089732 -0.178335 0.044 Uiso 1 1 calc R U . . .
C75 C -0.2401(4) 0.0801(2) -0.0853(3) 0.0333(10) Uani 1 1 d . . . . .
H75 H -0.237418 0.034030 -0.088608 0.040 Uiso 1 1 calc R U . . .
C76 C -0.1472(4) 0.1153(2) -0.0263(3) 0.0268(9) Uani 1 1 d . . . . .
H76 H -0.083024 0.092517 0.011143 0.032 Uiso 1 1 calc R U . . .

loop_
_atom_site_aniso_label
_atom_site_aniso_U_11
_atom_site_aniso_U_22
_atom_site_aniso_U_33
_atom_site_aniso_U_23
_atom_site_aniso_U_13
_atom_site_aniso_U_12
Ni1 0.0209(3) 0.0142(2) 0.01385(19) 0.00157(18) 0.00577(18) 0.0022(2)
P2 0.0203(5) 0.0166(5) 0.0134(4) 0.0005(4) 0.0055(4) 0.0009(4)
C2 0.021(2) 0.0174(19) 0.0130(14) 0.0003(14) 0.0055(14) -0.0011(16)
C3 0.0198(19) 0.0148(19) 0.0182(15) 0.0035(14) 0.0057(14) 0.0028(16)
P1 0.0206(5) 0.0147(5) 0.0185(4) 0.0025(4) 0.0066(4) 0.0016(4)
S11 0.0249(5) 0.0255(5) 0.0190(4) 0.0068(4) 0.0101(4) 0.0055(5)
C12 0.020(2) 0.0133(18) 0.0180(15) 0.0002(14) 0.0055(14) 0.0024(16)
S13 0.0246(5) 0.0220(5) 0.0211(4) 0.0056(4) 0.0094(4) 0.0075(4)
C14 0.020(2) 0.0109(17) 0.0151(14) -0.0001(13) 0.0044(14) -0.0001(16)
C19 0.027(2) 0.0147(19) 0.0248(17) 0.0015(15) 0.0135(17) 0.0009(18)
O19 0.0274(16) 0.0234(15) 0.0315(13) 0.0096(12) 0.0177(13) 0.0121(13)
C16B 0.055(3) 0.048(3) 0.043(2) 0.029(2) 0.037(2) 0.034(3)
C18B 0.024(2) 0.021(2) 0.0210(16) 0.0049(15) 0.0075(16) 0.0076(18)
C16A 0.055(3) 0.048(3) 0.043(2) 0.029(2) 0.037(2) 0.034(3)
C18A 0.024(2) 0.021(2) 0.0210(16) 0.0049(15) 0.0075(16) 0.0076(18)
C15 0.0161(19) 0.019(2) 0.0168(15) -0.0005(14) 0.0035(14) -0.0014(16)
O15 0.0260(16) 0.0351(17) 0.0260(12) 0.0120(12) 0.0159(12) 0.0127(14)
C21 0.032(3) 0.049(3) 0.0249(18) 0.0199(19) 0.0150(18) 0.022(2)
C26 0.038(3) 0.043(3) 0.033(2) 0.015(2) 0.021(2) 0.015(2)
C25 0.026(2) 0.027(2) 0.0225(17) 0.0074(16) 0.0045(16) 0.0071(19)
C24 0.036(3) 0.029(2) 0.0259(18) 0.0152(18) 0.0038(18) 0.000(2)
C23 0.033(3) 0.021(2) 0.0307(19) 0.0075(17) 0.0089(18) 0.000(2)
C22 0.025(2) 0.024(2) 0.0218(17) 0.0036(16) 0.0067(16) 0.0067(18)
C41 0.027(2) 0.020(2) 0.0145(15) 0.0046(14) 0.0079(15) 0.0057(18)
C42 0.027(2) 0.030(2) 0.0281(18) 0.0016(17) 0.0095(18) 0.003(2)
C43 0.033(3) 0.046(3) 0.034(2) 0.005(2) 0.016(2) 0.016(2)
C44 0.054(3) 0.029(3) 0.033(2) 0.0008(19) 0.022(2) 0.019(2)
C45 0.044(3) 0.023(2) 0.035(2) -0.0051(18) 0.014(2) 0.009(2)
C46 0.029(2) 0.023(2) 0.0296(19) -0.0013(17) 0.0129(18) 0.0052(19)
C51 0.020(2) 0.018(2) 0.0201(16) 0.0018(15) 0.0057(15) 0.0005(17)
C52 0.027(2) 0.025(2) 0.0208(17) 0.0033(16) 0.0059(16) 0.0056(19)
C53 0.026(2) 0.025(2) 0.0305(19) -0.0047(18) -0.0003(17) 0.000(2)
C54 0.025(2) 0.022(2) 0.042(2) 0.0032(19) -0.0006(19) -0.007(2)
C55 0.032(3) 0.029(2) 0.038(2) 0.008(2) 0.009(2) -0.005(2)
C56 0.030(2) 0.030(2) 0.0193(16) 0.0022(16) 0.0036(16) -0.003(2)
C61 0.027(2) 0.0161(19) 0.0152(15) 0.0046(14) 0.0056(15) 0.0045(17)
C62 0.037(3) 0.022(2) 0.0215(17) 0.0020(16) 0.0105(17) 0.002(2)
C63 0.062(3) 0.017(2) 0.0207(18) -0.0021(16) 0.012(2) 0.001(2)
C64 0.067(3) 0.028(2) 0.0143(17) 0.0068(17) 0.013(2) 0.023(3)
C65 0.046(3) 0.038(3) 0.0264(19) 0.0129(19) 0.022(2) 0.024(2)
C66 0.030(2) 0.026(2) 0.0230(17) 0.0076(16) 0.0122(17) 0.0063(19)
C71 0.022(2) 0.021(2) 0.0200(16) 0.0029(15) 0.0072(15) -0.0041(17)
C72 0.024(2) 0.027(2) 0.033(2) 0.0036(18) 0.0098(18) -0.001(2)
C73 0.020(2) 0.042(3) 0.034(2) 0.011(2) 0.0011(18) -0.001(2)
C74 0.036(3) 0.044(3) 0.029(2) 0.004(2) 0.010(2) -0.015(2)
C75 0.045(3) 0.024(2) 0.030(2) -0.0002(18) 0.012(2) -0.014(2)
C76 0.030(2) 0.025(2) 0.0240(18) 0.0032(17) 0.0076(17) 0.001(2)

loop_
_atom_type_symbol
_atom_type_description
_atom_type_scat_dispersion_real
_atom_type_scat_dispersion_imag
_atom_type_scat_source
C C 0.0033 0.0016 'International Tables Vol C Tables 4.2.6.8 and 6.1.1.4'
H H 0.0000 0.0000 'International Tables Vol C Tables 4.2.6.8 and 6.1.1.4'
N N 0.0061 0.0033 'International Tables Vol C Tables 4.2.6.8 and 6.1.1.4'
O O 0.0106 0.0060 'International Tables Vol C Tables 4.2.6.8 and 6.1.1.4'
Ni Ni 0.3393 1.1124 'International Tables Vol C Tables 4.2.6.8 and 6.1.1.4'
P P 0.1023 0.0942 'International Tables Vol C Tables 4.2.6.8 and 6.1.1.4'
S S 0.1246 0.1234 'International Tables Vol C Tables 4.2.6.8 and 6.1.1.4'

loop_
_geom_angle_atom_site_label_1
_geom_angle_atom_site_label_2
_geom_angle_atom_site_label_3
_geom_angle
_geom_angle_site_symmetry_1
_geom_angle_site_symmetry_3
_geom_angle_publ_flag
P2 Ni1 P1 86.97(4) . . ?
P2 Ni1 S13 173.82(4) . . ?
P1 Ni1 S13 99.17(4) . . ?
P2 Ni1 S11 96.18(4) . . ?
P1 Ni1 S11 176.67(4) . . ?
S13 Ni1 S11 77.66(4) . . ?
C41 P2 C51 107.49(17) . . ?
C41 P2 C2 105.17(15) . . ?
C51 P2 C2 104.67(17) . . ?
C41 P2 Ni1 117.61(11) . . ?
C51 P2 Ni1 112.94(10) . . ?
C2 P2 Ni1 107.93(11) . . ?
C3 C2 P2 107.1(2) . . ?
C3 C2 H2A 110.3 . . ?
P2 C2 H2A 110.3 . . ?
C3 C2 H2B 110.3 . . ?
P2 C2 H2B 110.3 . . ?
H2A C2 H2B 108.5 . . ?
C2 C3 P1 108.1(2) . . ?
C2 C3 H3A 110.1 . . ?
P1 C3 H3A 110.1 . . ?
C2 C3 H3B 110.1 . . ?
P1 C3 H3B 110.1 . . ?
H3A C3 H3B 108.4 . . ?
C61 P1 C71 107.22(17) . . ?
C61 P1 C3 104.98(15) . . ?
C71 P1 C3 102.25(16) . . ?
C61 P1 Ni1 118.26(12) . . ?
C71 P1 Ni1 113.52(13) . . ?
C3 P1 Ni1 109.11(12) . . ?
C12 S11 Ni1 88.53(12) . . ?
C14 C12 S13 128.0(3) . . ?
C14 C12 S11 126.9(3) . . ?
S13 C12 S11 105.13(17) . . ?
C12 S13 Ni1 88.65(11) . . ?
C12 C14 C15 120.6(3) . . ?
C12 C14 C19 119.9(3) . . ?
C15 C14 C19 119.5(3) . . ?
O19 C19 C14 122.8(3) . . ?
O19 C19 C16A 118.9(3) . . ?
C14 C19 C16A 118.3(3) . . ?
O19 C19 C16B 118.9(3) . . ?
C14 C19 C16B 118.3(3) . . ?
C17B C16B C19 116.9(3) . . ?
C17B C16B H16A 108.1 . . ?
C19 C16B H16A 108.1 . . ?
C17B C16B H16B 108.1 . . ?
C19 C16B H16B 108.1 . . ?
H16A C16B H16B 107.3 . . ?
C16B C17B C18B 112.7(5) . . ?
C16B C17B C21 112.1(4) . . ?
C18B C17B C21 111.7(4) . . ?
C16B C17B H17B 106.6 . . ?
C18B C17B H17B 106.6 . . ?
C21 C17B H17B 106.6 . . ?
C17B C18B C15 116.5(4) . . ?
C17B C18B H18A 108.2 . . ?
C15 C18B H18A 108.2 . . ?
C17B C18B H18B 108.2 . . ?
C15 C18B H18B 108.2 . . ?
H18A C18B H18B 107.3 . . ?
C17A C16A C19 121.6(5) . . ?
C17A C16A H16C 106.9 . . ?
C19 C16A H16C 106.9 . . ?
C17A C16A H16D 106.9 . . ?
C19 C16A H16D 106.9 . . ?
H16C C16A H16D 106.7 . . ?
C16A C17A C18A 118.2(7) . . ?
C16A C17A C21 113.9(7) . . ?
C18A C17A C21 106.0(6) . . ?
C16A C17A H17A 105.9 . . ?
C18A C17A H17A 105.9 . . ?
C21 C17A H17A 105.9 . . ?
C15 C18A C17A 114.9(4) . . ?
C15 C18A H18C 108.5 . . ?
C17A C18A H18C 108.5 . . ?
C15 C18A H18D 108.5 . . ?
C17A C18A H18D 108.5 . . ?
H18C C18A H18D 107.5 . . ?
O15 C15 C14 122.8(3) . . ?
O15 C15 C18B 117.5(3) . . ?
C14 C15 C18B 119.8(3) . . ?
O15 C15 C18A 117.5(3) . . ?
C14 C15 C18A 119.8(3) . . ?
C26 C21 C22 119.1(3) . . ?
C26 C21 C17B 126.1(4) . . ?
C22 C21 C17B 113.8(4) . . ?
C26 C21 C17A 113.2(5) . . ?
C22 C21 C17A 124.2(5) . . ?
C25 C26 C21 121.0(4) . . ?
C25 C26 H26 119.5 . . ?
C21 C26 H26 119.5 . . ?
C26 C25 C24 119.8(4) . . ?
C26 C25 H25 120.1 . . ?
C24 C25 H25 120.1 . . ?
C23 C24 C25 119.1(3) . . ?
C23 C24 H24 120.4 . . ?
C25 C24 H24 120.4 . . ?
C24 C23 C22 121.5(4) . . ?
C24 C23 H23 119.3 . . ?
C22 C23 H23 119.3 . . ?
C23 C22 C21 119.4(4) . . ?
C23 C22 H22 120.3 . . ?
C21 C22 H22 120.3 . . ?
C42 C41 C46 118.6(3) . . ?
C42 C41 P2 124.2(3) . . ?
C46 C41 P2 117.1(3) . . ?
C43 C42 C41 119.7(4) . . ?
C43 C42 H42 120.2 . . ?
C41 C42 H42 120.2 . . ?
C44 C43 C42 121.0(4) . . ?
C44 C43 H43 119.5 . . ?
C42 C43 H43 119.5 . . ?
C43 C44 C45 120.0(4) . . ?
C43 C44 H44 120.0 . . ?
C45 C44 H44 120.0 . . ?
C44 C45 C46 119.8(4) . . ?
C44 C45 H45 120.1 . . ?
C46 C45 H45 120.1 . . ?
C45 C46 C41 120.9(4) . . ?
C45 C46 H46 119.5 . . ?
C41 C46 H46 119.5 . . ?
C52 C51 C56 118.4(3) . . ?
C52 C51 P2 119.5(3) . . ?
C56 C51 P2 122.0(3) . . ?
C53 C52 C51 120.5(3) . . ?
C53 C52 H52 119.7 . . ?
C51 C52 H52 119.7 . . ?
C52 C53 C54 120.5(4) . . ?
C52 C53 H53 119.8 . . ?
C54 C53 H53 119.8 . . ?
C55 C54 C53 119.6(4) . . ?
C55 C54 H54 120.2 . . ?
C53 C54 H54 120.2 . . ?
C56 C55 C54 120.2(4) . . ?
C56 C55 H55 119.9 . . ?
C54 C55 H55 119.9 . . ?
C55 C56 C51 120.6(3) . . ?
C55 C56 H56 119.7 . . ?
C51 C56 H56 119.7 . . ?
C66 C61 C62 118.1(3) . . ?
C66 C61 P1 122.3(3) . . ?
C62 C61 P1 119.6(3) . . ?
C63 C62 C61 121.2(4) . . ?
C63 C62 H62 119.4 . . ?
C61 C62 H62 119.4 . . ?
C64 C63 C62 119.4(4) . . ?
C64 C63 H63 120.3 . . ?
C62 C63 H63 120.3 . . ?
C65 C64 C63 120.3(4) . . ?
C65 C64 H64 119.8 . . ?
C63 C64 H64 119.8 . . ?
C64 C65 C66 120.2(4) . . ?
C64 C65 H65 119.9 . . ?
C66 C65 H65 119.9 . . ?
C65 C66 C61 120.8(4) . . ?
C65 C66 H66 119.6 . . ?
C61 C66 H66 119.6 . . ?
C76 C71 C72 118.6(4) . . ?
C76 C71 P1 119.0(3) . . ?
C72 C71 P1 122.0(3) . . ?
C73 C72 C71 121.0(4) . . ?
C73 C72 H72 119.5 . . ?
C71 C72 H72 119.5 . . ?
C74 C73 C72 119.4(4) . . ?
C74 C73 H73 120.3 . . ?
C72 C73 H73 120.3 . . ?
C75 C74 C73 120.5(4) . . ?
C75 C74 H74 119.7 . . ?
C73 C74 H74 119.7 . . ?
C74 C75 C76 120.0(4) . . ?
C74 C75 H75 120.0 . . ?
C76 C75 H75 120.0 . . ?
C71 C76 C75 120.5(4) . . ?
C71 C76 H76 119.8 . . ?
C75 C76 H76 119.8 . . ?

loop_
_geom_bond_atom_site_label_1
_geom_bond_atom_site_label_2
_geom_bond_distance
_geom_bond_site_symmetry_2
_geom_bond_publ_flag
Ni1 P2 2.1636(9) . ?
Ni1 P1 2.1867(11) . ?
Ni1 S13 2.1937(9) . ?
Ni1 S11 2.1963(11) . ?
P2 C41 1.808(4) . ?
P2 C51 1.818(4) . ?
P2 C2 1.830(3) . ?
C2 C3 1.532(4) . ?
C2 H2A 0.9700 . ?
C2 H2B 0.9700 . ?
C3 P1 1.839(3) . ?
C3 H3A 0.9700 . ?
C3 H3B 0.9700 . ?
P1 C61 1.810(4) . ?
P1 C71 1.818(4) . ?
S11 C12 1.734(3) . ?
C12 C14 1.394(4) . ?
C12 S13 1.733(4) . ?
C14 C15 1.459(5) . ?
C14 C19 1.462(4) . ?
C19 O19 1.228(4) . ?
C19 C16A 1.512(5) . ?
C19 C16B 1.512(5) . ?
C16B C17B 1.463(7) . ?
C16B H16A 0.9700 . ?
C16B H16B 0.9700 . ?
C17B C18B 1.499(6) . ?
C17B C21 1.550(6) . ?
C17B H17B 0.9800 . ?
C18B C15 1.521(4) . ?
C18B H18A 0.9700 . ?
C18B H18B 0.9700 . ?
C16A C17A 1.344(10) . ?
C16A H16C 0.9700 . ?
C16A H16D 0.9700 . ?
C17A C18A 1.527(9) . ?
C17A C21 1.632(10) . ?
C17A H17A 0.9800 . ?
C18A C15 1.521(4) . ?
C18A H18C 0.9700 . ?
C18A H18D 0.9700 . ?
C15 O15 1.228(4) . ?
C21 C26 1.384(6) . ?
C21 C22 1.387(5) . ?
C26 C25 1.382(5) . ?
C26 H26 0.9300 . ?
C25 C24 1.385(5) . ?
C25 H25 0.9300 . ?
C24 C23 1.373(6) . ?
C24 H24 0.9300 . ?
C23 C22 1.385(5) . ?
C23 H23 0.9300 . ?
C22 H22 0.9300 . ?
C41 C42 1.394(5) . ?
C41 C46 1.397(5) . ?
C42 C43 1.388(5) . ?
C42 H42 0.9300 . ?
C43 C44 1.374(6) . ?
C43 H43 0.9300 . ?
C44 C45 1.376(6) . ?
C44 H44 0.9300 . ?
C45 C46 1.383(5) . ?
C45 H45 0.9300 . ?
C46 H46 0.9300 . ?
C51 C52 1.393(5) . ?
C51 C56 1.400(5) . ?
C52 C53 1.374(5) . ?
C52 H52 0.9300 . ?
C53 C54 1.383(5) . ?
C53 H53 0.9300 . ?
C54 C55 1.381(5) . ?
C54 H54 0.9300 . ?
C55 C56 1.374(6) . ?
C55 H55 0.9300 . ?
C56 H56 0.9300 . ?
C61 C66 1.390(5) . ?
C61 C62 1.403(5) . ?
C62 C63 1.387(5) . ?
C62 H62 0.9300 . ?
C63 C64 1.385(6) . ?
C63 H63 0.9300 . ?
C64 C65 1.378(6) . ?
C64 H64 0.9300 . ?
C65 C66 1.388(5) . ?
C65 H65 0.9300 . ?
C66 H66 0.9300 . ?
C71 C76 1.389(5) . ?
C71 C72 1.390(5) . ?
C72 C73 1.383(6) . ?
C72 H72 0.9300 . ?
C73 C74 1.383(6) . ?
C73 H73 0.9300 . ?
C74 C75 1.370(6) . ?
C74 H74 0.9300 . ?
C75 C76 1.390(5) . ?
C75 H75 0.9300 . ?
C76 H76 0.9300 . ?

loop_
_geom_hbond_atom_site_label_D
_geom_hbond_atom_site_label_H
_geom_hbond_atom_site_label_A
_geom_hbond_distance_DH
_geom_hbond_distance_HA
_geom_hbond_distance_DA
_geom_hbond_angle_DHA
_geom_hbond_site_symmetry_A
C2 H2A S13 0.97 2.92 3.644(3) 131.8 4_565
C26 H26 O15 0.93 2.65 3.528(5) 156.9 3_656
C18A H18C O15 0.97 2.61 3.548(5) 161.6 3_656
C3 H3B O19 0.97 2.39 3.233(4) 144.9 4_565
C22 H22 O19 0.93 2.48 3.408(5) 174.5 3_556
C16B H16B O19 0.97 2.67 3.626(5) 166.9 3_556
C2 H2A S13 0.97 2.92 3.644(3) 131.8 4_565
C3 H3B O19 0.97 2.39 3.233(4) 144.9 4_565
C18A H18C O15 0.97 2.61 3.548(5) 161.6 3_656
